data_1515848
loop_
_publ_author_name
'Ni, Zhaoping'
'McDaniel, Ashley M.'
'Shores, Matthew P.'

_publ_section_title
;
 Ambient temperature anion-dependent spin state switching observed in
 &#x201C;mostly low spin&#x201D; heteroleptic iron(ii) diimine complexes
;
_journal_issue 5
_journal_name_full 'Chemical Science'
_journal_page_first 615
_journal_paper_doi 10.1039/c0sc00303d
_journal_volume 1
_journal_year 2010
_chemical_formula_moiety 'C25 H40 Fe N10, 2(C24 H20 B)'
_chemical_formula_sum 'C73 H80 B2 Fe N10'
_chemical_formula_weight 1174.94
_chemical_name_systematic
;
?
;
_space_group_IT_number 2
_symmetry_cell_setting triclinic
_symmetry_space_group_name_Hall '-P 1'
_symmetry_space_group_name_H-M 'P -1'
_atom_sites_solution_hydrogens geom
_atom_sites_solution_primary direct
_atom_sites_solution_secondary difmap
_audit_creation_method 'Bruker SHELXTL'
_cell_angle_alpha 93.4600(10)
_cell_angle_beta 97.3300(10)
_cell_angle_gamma 90.4710(10)
_cell_formula_units_Z 2
_cell_length_a 13.1775(3)
_cell_length_b 13.2415(3)
_cell_length_c 18.3584(4)
_cell_measurement_reflns_used 9807
_cell_measurement_temperature 100(2)
_cell_measurement_theta_max 31.13
_cell_measurement_theta_min 2.24
_cell_volume 3170.97(12)
_computing_cell_refinement 'Bruker SMART'
_computing_data_collection 'Bruker SMART'
_computing_data_reduction 'Bruker SAINT'
_computing_molecular_graphics 'Bruker SHELXTL'
_computing_publication_material 'Bruker SHELXTL'
_computing_structure_refinement 'Bruker SHELXTL'
_computing_structure_solution 'Bruker SHELXTL'
_diffrn_ambient_temperature 100(2)
_diffrn_measured_fraction_theta_full 0.996
_diffrn_measured_fraction_theta_max 0.996
_diffrn_measurement_device_type 'CCD area detector'
_diffrn_measurement_method 'phi and omega scans'
_diffrn_radiation_monochromator graphite
_diffrn_radiation_source 'fine-focus sealed tube'
_diffrn_radiation_type MoK\a
_diffrn_radiation_wavelength 0.71073
_diffrn_reflns_av_R_equivalents 0.0413
_diffrn_reflns_av_sigmaI/netI 0.0412
_diffrn_reflns_limit_h_max 16
_diffrn_reflns_limit_h_min -16
_diffrn_reflns_limit_k_max 16
_diffrn_reflns_limit_k_min -16
_diffrn_reflns_limit_l_max 22
_diffrn_reflns_limit_l_min -22
_diffrn_reflns_number 63462
_diffrn_reflns_theta_full 26.37
_diffrn_reflns_theta_max 26.37
_diffrn_reflns_theta_min 2.24
_exptl_absorpt_coefficient_mu 0.289
_exptl_absorpt_correction_T_max 0.9694
_exptl_absorpt_correction_T_min 0.9172
_exptl_absorpt_correction_type multi-scan
_exptl_absorpt_process_details 'SADABS, Bruker(2000)'
_exptl_crystal_colour green
_exptl_crystal_density_diffrn 1.231
_exptl_crystal_density_method 'not measured'
_exptl_crystal_description slide
_exptl_crystal_F_000 1248
_exptl_crystal_size_max 0.30
_exptl_crystal_size_mid 0.25
_exptl_crystal_size_min 0.11
_refine_diff_density_max 1.880
_refine_diff_density_min -1.325
_refine_diff_density_rms 0.075
_refine_ls_extinction_method none
_refine_ls_goodness_of_fit_ref 1.031
_refine_ls_hydrogen_treatment constr
_refine_ls_matrix_type full
_refine_ls_number_parameters 777
_refine_ls_number_reflns 12941
_refine_ls_number_restraints 4
_refine_ls_restrained_S_all 1.031
_refine_ls_R_factor_all 0.0983
_refine_ls_R_factor_gt 0.0698
_refine_ls_shift/su_max 0.001
_refine_ls_shift/su_mean 0.000
_refine_ls_structure_factor_coef Fsqd
_refine_ls_weighting_details 'calc w=1/[\s^2^(Fo^2^)+(0.0804P)^2^+6.6373P] where P=(Fo^2^+2Fc^2^)/3'
_refine_ls_weighting_scheme calc
_refine_ls_wR_factor_gt 0.1735
_refine_ls_wR_factor_ref 0.1928
_reflns_number_gt 9498
_reflns_number_total 12941
_reflns_threshold_expression >2sigma(I)
_cod_data_source_file c0sc00303d.txt
_cod_data_source_block 2-BPh4
_cod_depositor_comments
;
The following automatic conversions were performed:

'_symmetry_cell_setting' value 'Triclinic' changed to 'triclinic'
according to
/usr/data/users/saulius/automatic-downloads/retrospective/RSC/lib/dictionaries/cif_core.dic
dictionary named 'cif_core.dic' version 2.4.2 from 2011-04-26.

Automatic conversion script
Id: cif_fix_values 2281 2013-09-26 08:29:07Z andrius 
;
_cod_original_cell_volume 3170.98(12)
_cod_original_sg_symbol_Hall ' -P 1'
_cod_original_sg_symbol_H-M 'P-1 '
_cod_database_code 1515848

loop_
_symmetry_equiv_pos_as_xyz
'x, y, z'
'-x, -y, -z'

loop_
_atom_site_label
_atom_site_type_symbol
_atom_site_fract_x
_atom_site_fract_y
_atom_site_fract_z
_atom_site_U_iso_or_equiv
_atom_site_adp_type
_atom_site_occupancy
_atom_site_symmetry_multiplicity
_atom_site_calc_flag
_atom_site_refinement_flags
_atom_site_disorder_assembly
_atom_site_disorder_group
Fe1 Fe 0.25830(4) 0.27413(4) 0.73886(3) 0.02764(14) Uani 1 1 d . A .
N1 N 0.15976(19) 0.19736(19) 0.78703(14) 0.0239(6) Uani 1 1 d . . .
N2 N 0.1405(2) 0.0450(2) 0.84562(16) 0.0338(7) Uani 1 1 d . . .
H2 H 0.1691 -0.0107 0.8615 0.041 Uiso 1 1 calc R . .
N3 N 0.3412(2) 0.0004(2) 0.81641(18) 0.0383(7) Uani 1 1 d . . .
H3 H 0.3015 -0.0478 0.8287 0.046 Uiso 1 1 calc R . .
N4 N 0.3489(2) 0.1646(2) 0.77552(16) 0.0347(7) Uani 1 1 d . . .
N5 N 0.22984(19) 0.19286(18) 0.64394(14) 0.0216(5) Uani 1 1 d . . .
N6 N 0.2927(2) 0.1546(2) 0.53166(18) 0.0381(7) Uani 1 1 d . . .
H6 H 0.3349 0.1725 0.5011 0.046 Uiso 1 1 calc R . .
N7 N 0.4290(2) 0.3217(2) 0.57004(18) 0.0350(7) Uani 1 1 d . . .
H7 H 0.4318 0.2849 0.5288 0.042 Uiso 1 1 calc R . .
N8 N 0.3613(2) 0.3326(2) 0.68284(17) 0.0327(7) Uani 1 1 d . . .
N9 N 0.1621(2) 0.3803(2) 0.71011(15) 0.0265(6) Uani 1 1 d . A .
N10 N 0.2881(3) 0.3693(3) 0.82425(18) 0.0470(9) Uani 1 1 d . . .
C1 C 0.0592(3) 0.2331(3) 0.8019(2) 0.0378(8) Uani 1 1 d . . .
H1A H 0.0096 0.2214 0.7568 0.045 Uiso 1 1 calc R . .
H1B H 0.0635 0.3068 0.8147 0.045 Uiso 1 1 calc R . .
C2 C 0.0196(3) 0.1787(3) 0.8657(2) 0.0436(9) Uani 1 1 d . . .
H2A H 0.0579 0.2037 0.9134 0.052 Uiso 1 1 calc R . .
H2B H -0.0538 0.1928 0.8669 0.052 Uiso 1 1 calc R . .
C3 C 0.0346(3) 0.0672(3) 0.8532(2) 0.0365(8) Uani 1 1 d . . .
H3A H 0.0140 0.0319 0.8952 0.044 Uiso 1 1 calc R . .
H3B H -0.0097 0.0416 0.8081 0.044 Uiso 1 1 calc R . .
C4 C 0.1930(3) 0.1130(2) 0.81338(17) 0.0282(7) Uani 1 1 d . . .
C5 C 0.3011(3) 0.0920(3) 0.80139(19) 0.0322(8) Uani 1 1 d . . .
C6 C 0.4503(3) -0.0195(3) 0.8125(2) 0.0459(10) Uani 1 1 d . . .
H6A H 0.4590 -0.0531 0.7641 0.055 Uiso 1 1 calc R . .
H6B H 0.4769 -0.0647 0.8513 0.055 Uiso 1 1 calc R . .
C7 C 0.5076(3) 0.0797(3) 0.8230(3) 0.0479(10) Uani 1 1 d . . .
H7A H 0.5799 0.0693 0.8153 0.058 Uiso 1 1 calc R . .
H7B H 0.5064 0.1089 0.8738 0.058 Uiso 1 1 calc R . .
C8 C 0.4569(3) 0.1525(3) 0.7674(3) 0.0481(10) Uani 1 1 d . . .
H8A H 0.4924 0.2192 0.7754 0.058 Uiso 1 1 calc R . .
H8B H 0.4635 0.1256 0.7167 0.058 Uiso 1 1 calc R . .
C9 C 0.1531(3) 0.1111(2) 0.62773(19) 0.0291(7) Uani 1 1 d . . .
H9A H 0.0891 0.1333 0.6464 0.035 Uiso 1 1 calc R . .
H9B H 0.1778 0.0516 0.6545 0.035 Uiso 1 1 calc R . .
C10 C 0.1299(3) 0.0802(3) 0.5482(2) 0.0394(9) Uani 1 1 d . . .
H10A H 0.0908 0.0154 0.5424 0.047 Uiso 1 1 calc R . .
H10B H 0.0863 0.1318 0.5235 0.047 Uiso 1 1 calc R . .
C11 C 0.2238(3) 0.0679(3) 0.5118(2) 0.0490(11) Uani 1 1 d . . .
H11A H 0.2588 0.0053 0.5270 0.059 Uiso 1 1 calc R . .
H11B H 0.2049 0.0616 0.4577 0.059 Uiso 1 1 calc R . .
C12 C 0.2922(2) 0.2071(2) 0.59587(18) 0.0241(7) Uani 1 1 d . . .
C13 C 0.3659(2) 0.2921(2) 0.61724(18) 0.0270(7) Uani 1 1 d . . .
C14 C 0.4924(3) 0.4127(3) 0.5853(2) 0.0455(10) Uani 1 1 d . . .
H14A H 0.5558 0.4049 0.5619 0.055 Uiso 1 1 calc R . .
H14B H 0.4550 0.4716 0.5653 0.055 Uiso 1 1 calc R . .
C15 C 0.5176(3) 0.4284(4) 0.6645(2) 0.0536(12) Uani 1 1 d . . .
H15A H 0.5513 0.4956 0.6758 0.064 Uiso 1 1 calc R . .
H15B H 0.5675 0.3768 0.6818 0.064 Uiso 1 1 calc R . .
C16 C 0.4268(3) 0.4229(3) 0.7069(2) 0.0493(10) Uani 1 1 d . . .
H16A H 0.4516 0.4209 0.7601 0.059 Uiso 1 1 calc R . .
H16B H 0.3856 0.4846 0.7000 0.059 Uiso 1 1 calc R . .
C17 C 0.0920(3) 0.3832(3) 0.64835(19) 0.0302(7) Uani 1 1 d . . .
H17 H 0.0865 0.3270 0.6133 0.036 Uiso 1 1 calc R . .
C18 C 0.0284(3) 0.4654(3) 0.6350(2) 0.0426(9) Uani 1 1 d . . .
H18 H -0.0157 0.4667 0.5899 0.051 Uiso 1 1 calc R . .
C19 C 0.0294(3) 0.5437(3) 0.6864(3) 0.0497(11) Uani 1 1 d . . .
H19 H -0.0180 0.5970 0.6796 0.060 Uiso 1 1 calc R . .
C20 C 0.1004(3) 0.5445(3) 0.7487(2) 0.0451(10) Uani 1 1 d . A .
H20 H 0.1051 0.6004 0.7841 0.054 Uiso 1 1 calc R . .
C21 C 0.1640(3) 0.4636(3) 0.7588(2) 0.0351(8) Uani 1 1 d . . .
C22 C 0.2389(4) 0.4533(3) 0.8225(2) 0.0468(10) Uani 1 1 d . A .
H22A H 0.2512 0.5051 0.8607 0.056 Uiso 0.433(13) 1 calc PR A 1
H22B H 0.2510 0.5041 0.8599 0.056 Uiso 0.567(13) 1 d PR A 2
C23A C 0.3328(10) 0.3535(9) 0.8992(6) 0.058(3) Uiso 0.433(13) 1 d PD A 1
H23A H 0.3613 0.2838 0.8967 0.070 Uiso 0.433(13) 1 calc PR A 1
C24A C 0.2623(11) 0.3525(11) 0.9598(8) 0.070(4) Uiso 0.433(13) 1 d PD A 1
H24A H 0.2284 0.4178 0.9637 0.106 Uiso 0.433(13) 1 calc PR A 1
H24B H 0.3030 0.3405 1.0069 0.106 Uiso 0.433(13) 1 calc PR A 1
H24C H 0.2106 0.2984 0.9474 0.106 Uiso 0.433(13) 1 calc PR A 1
C25A C 0.4205(10) 0.4191(11) 0.9271(8) 0.062(4) Uiso 0.433(13) 1 d PD A 1
H25A H 0.4449 0.4043 0.9779 0.093 Uiso 0.433(13) 1 calc PR A 1
H25B H 0.4001 0.4900 0.9255 0.093 Uiso 0.433(13) 1 calc PR A 1
H25C H 0.4754 0.4070 0.8964 0.093 Uiso 0.433(13) 1 calc PR A 1
C23B C 0.3736(6) 0.3495(5) 0.8847(4) 0.038(2) Uiso 0.567(13) 1 d PD A 2
H23B H 0.4210 0.2978 0.8668 0.046 Uiso 0.567(13) 1 calc PR A 2
C24B C 0.3177(7) 0.3083(7) 0.9432(5) 0.055(3) Uiso 0.567(13) 1 d PD A 2
H24D H 0.2675 0.3575 0.9573 0.083 Uiso 0.567(13) 1 calc PR A 2
H24E H 0.3668 0.2956 0.9863 0.083 Uiso 0.567(13) 1 calc PR A 2
H24F H 0.2825 0.2448 0.9242 0.083 Uiso 0.567(13) 1 calc PR A 2
C25B C 0.4331(5) 0.4468(5) 0.9141(4) 0.0273(16) Uiso 0.567(13) 1 d PD A 2
H25D H 0.4693 0.4724 0.8754 0.041 Uiso 0.567(13) 1 calc PR A 2
H25E H 0.4826 0.4323 0.9565 0.041 Uiso 0.567(13) 1 calc PR A 2
H25F H 0.3852 0.4979 0.9292 0.041 Uiso 0.567(13) 1 calc PR A 2
B1 B 0.2610(3) 0.7509(3) 0.4941(2) 0.0260(8) Uani 1 1 d . . .
B2 B 0.7720(3) 0.2262(3) 0.0344(2) 0.0271(8) Uani 1 1 d . . .
C26 C 0.2387(2) 0.8246(2) 0.42456(17) 0.0224(6) Uani 1 1 d . . .
C27 C 0.3149(3) 0.8480(2) 0.38121(18) 0.0278(7) Uani 1 1 d . . .
H27 H 0.3807 0.8197 0.3923 0.033 Uiso 1 1 calc R . .
C28 C 0.2989(3) 0.9104(3) 0.32290(19) 0.0320(7) Uani 1 1 d . . .
H28 H 0.3535 0.9249 0.2958 0.038 Uiso 1 1 calc R . .
C29 C 0.2036(3) 0.9516(3) 0.30403(18) 0.0308(7) Uani 1 1 d . . .
H29 H 0.1922 0.9948 0.2644 0.037 Uiso 1 1 calc R . .
C30 C 0.1251(3) 0.9285(3) 0.34416(18) 0.0299(7) Uani 1 1 d . . .
H30 H 0.0589 0.9551 0.3316 0.036 Uiso 1 1 calc R . .
C31 C 0.1432(2) 0.8665(2) 0.40295(18) 0.0261(7) Uani 1 1 d . . .
H31 H 0.0882 0.8519 0.4296 0.031 Uiso 1 1 calc R . .
C32 C 0.1795(3) 0.7743(2) 0.55411(18) 0.0278(7) Uani 1 1 d . . .
C33 C 0.0779(3) 0.7387(3) 0.5391(2) 0.0356(8) Uani 1 1 d . . .
H33 H 0.0580 0.6983 0.4950 0.043 Uiso 1 1 calc R . .
C34 C 0.0052(3) 0.7604(3) 0.5862(2) 0.0425(9) Uani 1 1 d . . .
H34 H -0.0631 0.7359 0.5734 0.051 Uiso 1 1 calc R . .
C35 C 0.0319(3) 0.8175(3) 0.6516(2) 0.0454(10) Uani 1 1 d . . .
H35 H -0.0176 0.8332 0.6837 0.054 Uiso 1 1 calc R . .
C36 C 0.1318(3) 0.8512(3) 0.6694(2) 0.0394(9) Uani 1 1 d . . .
H36 H 0.1518 0.8888 0.7148 0.047 Uiso 1 1 calc R . .
C37 C 0.2037(3) 0.8302(3) 0.62120(19) 0.0328(8) Uani 1 1 d . . .
H37 H 0.2718 0.8550 0.6345 0.039 Uiso 1 1 calc R . .
C38 C 0.3788(2) 0.7725(2) 0.53666(18) 0.0270(7) Uani 1 1 d . . .
C39 C 0.4265(3) 0.8686(3) 0.54167(19) 0.0320(7) Uani 1 1 d . . .
H39 H 0.3916 0.9215 0.5169 0.038 Uiso 1 1 calc R . .
C40 C 0.5225(3) 0.8898(3) 0.5812(2) 0.0348(8) Uani 1 1 d . . .
H40 H 0.5509 0.9563 0.5834 0.042 Uiso 1 1 calc R . .
C41 C 0.5766(3) 0.8147(3) 0.61708(19) 0.0354(8) Uani 1 1 d . . .
H41 H 0.6423 0.8285 0.6438 0.042 Uiso 1 1 calc R . .
C42 C 0.5335(3) 0.7196(3) 0.6134(2) 0.0397(9) Uani 1 1 d . . .
H42 H 0.5700 0.6668 0.6373 0.048 Uiso 1 1 calc R . .
C43 C 0.4364(3) 0.6998(3) 0.5748(2) 0.0359(8) Uani 1 1 d . . .
H43 H 0.4081 0.6336 0.5745 0.043 Uiso 1 1 calc R . .
C44 C 0.2449(2) 0.6320(2) 0.4626(2) 0.0296(7) Uani 1 1 d . . .
C45 C 0.2337(3) 0.5543(3) 0.5106(2) 0.0364(8) Uani 1 1 d . . .
H45 H 0.2328 0.5721 0.5614 0.044 Uiso 1 1 calc R . .
C46 C 0.2239(3) 0.4530(3) 0.4862(3) 0.0428(10) Uani 1 1 d . . .
H46 H 0.2165 0.4030 0.5202 0.051 Uiso 1 1 calc R . .
C47 C 0.2249(3) 0.4245(3) 0.4127(3) 0.0448(10) Uani 1 1 d . . .
H47 H 0.2205 0.3550 0.3962 0.054 Uiso 1 1 calc R . .
C48 C 0.2322(3) 0.4981(3) 0.3635(3) 0.0437(10) Uani 1 1 d . . .
H48 H 0.2311 0.4795 0.3126 0.052 Uiso 1 1 calc R . .
C49 C 0.2413(3) 0.6002(3) 0.3886(2) 0.0344(8) Uani 1 1 d . . .
H49 H 0.2452 0.6497 0.3537 0.041 Uiso 1 1 calc R . .
C50 C 0.7406(3) 0.2852(3) -0.04176(18) 0.0295(7) Uani 1 1 d . . .
C51 C 0.7386(3) 0.2405(3) -0.11261(18) 0.0301(7) Uani 1 1 d . . .
H51 H 0.7500 0.1699 -0.1185 0.036 Uiso 1 1 calc R . .
C52 C 0.7203(3) 0.2958(3) -0.1751(2) 0.0436(10) Uani 1 1 d . . .
H52 H 0.7195 0.2623 -0.2225 0.052 Uiso 1 1 calc R . .
C53 C 0.7036(3) 0.3979(3) -0.1692(2) 0.0423(9) Uani 1 1 d . . .
H53 H 0.6917 0.4353 -0.2120 0.051 Uiso 1 1 calc R . .
C54 C 0.7043(4) 0.4456(3) -0.0998(2) 0.0540(12) Uani 1 1 d . . .
H54 H 0.6924 0.5161 -0.0945 0.065 Uiso 1 1 calc R . .
C55 C 0.7225(4) 0.3895(3) -0.0384(2) 0.0545(12) Uani 1 1 d . . .
H55 H 0.7226 0.4235 0.0087 0.065 Uiso 1 1 calc R . .
C56 C 0.6899(3) 0.2550(2) 0.09316(17) 0.0264(7) Uani 1 1 d . . .
C57 C 0.5858(3) 0.2681(3) 0.06903(19) 0.0361(8) Uani 1 1 d . . .
H57 H 0.5636 0.2626 0.0176 0.043 Uiso 1 1 calc R . .
C58 C 0.5135(3) 0.2887(3) 0.1167(2) 0.0407(9) Uani 1 1 d . . .
H58 H 0.4437 0.2964 0.0976 0.049 Uiso 1 1 calc R . .
C59 C 0.5434(3) 0.2979(3) 0.1920(2) 0.0383(9) Uani 1 1 d . . .
H59 H 0.4947 0.3131 0.2249 0.046 Uiso 1 1 calc R . .
C60 C 0.6446(3) 0.2849(3) 0.21842(19) 0.0344(8) Uani 1 1 d . . .
H60 H 0.6659 0.2902 0.2699 0.041 Uiso 1 1 calc R . .
C61 C 0.7159(3) 0.2639(2) 0.17000(18) 0.0285(7) Uani 1 1 d . . .
H61 H 0.7852 0.2552 0.1898 0.034 Uiso 1 1 calc R . .
C62 C 0.8896(3) 0.2614(2) 0.06955(18) 0.0305(7) Uani 1 1 d . . .
C63 C 0.9432(4) 0.3434(3) 0.0464(2) 0.0475(10) Uani 1 1 d . . .
H63 H 0.9110 0.3801 0.0072 0.057 Uiso 1 1 calc R . .
C64 C 1.0416(4) 0.3734(4) 0.0783(3) 0.0598(13) Uani 1 1 d . . .
H64 H 1.0742 0.4297 0.0607 0.072 Uiso 1 1 calc R . .
C65 C 1.0915(3) 0.3226(3) 0.1345(3) 0.0519(11) Uani 1 1 d . . .
H65 H 1.1581 0.3435 0.1565 0.062 Uiso 1 1 calc R . .
C66 C 1.0435(3) 0.2404(3) 0.1586(2) 0.0383(8) Uani 1 1 d . . .
H66 H 1.0777 0.2035 0.1970 0.046 Uiso 1 1 calc R . .
C67 C 0.9446(3) 0.2112(3) 0.12672(19) 0.0309(7) Uani 1 1 d . . .
H67 H 0.9132 0.1546 0.1447 0.037 Uiso 1 1 calc R . .
C68 C 0.7653(3) 0.1034(2) 0.01264(16) 0.0247(7) Uani 1 1 d . . .
C69 C 0.8480(3) 0.0515(2) -0.01222(18) 0.0282(7) Uani 1 1 d . . .
H69 H 0.9113 0.0868 -0.0110 0.034 Uiso 1 1 calc R . .
C70 C 0.8414(3) -0.0496(2) -0.03858(19) 0.0314(7) Uani 1 1 d . . .
H70 H 0.8993 -0.0817 -0.0550 0.038 Uiso 1 1 calc R . .
C71 C 0.7501(3) -0.1032(3) -0.0408(2) 0.0352(8) Uani 1 1 d . . .
H71 H 0.7449 -0.1719 -0.0590 0.042 Uiso 1 1 calc R . .
C72 C 0.6669(3) -0.0554(3) -0.0161(2) 0.0355(8) Uani 1 1 d . . .
H72 H 0.6042 -0.0916 -0.0169 0.043 Uiso 1 1 calc R . .
C73 C 0.6750(3) 0.0459(2) 0.00998(18) 0.0295(7) Uani 1 1 d . . .
H73 H 0.6169 0.0772 0.0266 0.035 Uiso 1 1 calc R . .

loop_
_atom_site_aniso_label
_atom_site_aniso_U_11
_atom_site_aniso_U_22
_atom_site_aniso_U_33
_atom_site_aniso_U_23
_atom_site_aniso_U_13
_atom_site_aniso_U_12
Fe1 0.0222(2) 0.0341(3) 0.0254(3) 0.00419(19) -0.00220(18) -0.00936(19)
N1 0.0218(13) 0.0264(13) 0.0229(13) -0.0008(10) 0.0024(11) -0.0022(10)
N2 0.0316(16) 0.0353(16) 0.0353(16) 0.0051(13) 0.0062(13) -0.0015(12)
N3 0.0346(17) 0.0371(16) 0.0459(19) 0.0136(14) 0.0101(14) 0.0034(13)
N4 0.0209(14) 0.0471(18) 0.0365(16) 0.0186(14) -0.0020(12) -0.0058(12)
N5 0.0173(12) 0.0196(12) 0.0283(14) 0.0036(10) 0.0037(10) 0.0007(10)
N6 0.0356(17) 0.0382(17) 0.0441(18) -0.0038(14) 0.0225(14) -0.0049(13)
N7 0.0296(15) 0.0318(15) 0.0451(18) 0.0089(13) 0.0080(13) -0.0021(12)
N8 0.0223(14) 0.0365(16) 0.0383(17) 0.0096(13) -0.0027(12) -0.0119(12)
N9 0.0246(14) 0.0286(14) 0.0260(14) -0.0032(11) 0.0048(11) -0.0079(11)
N10 0.052(2) 0.049(2) 0.0351(18) 0.0005(15) -0.0118(15) -0.0142(16)
C1 0.0328(19) 0.0359(19) 0.043(2) -0.0018(16) 0.0019(16) 0.0033(15)
C2 0.044(2) 0.054(2) 0.038(2) 0.0125(18) 0.0173(18) 0.0133(19)
C3 0.0272(18) 0.044(2) 0.039(2) 0.0072(16) 0.0074(15) -0.0024(15)
C4 0.0347(18) 0.0279(16) 0.0199(16) -0.0004(13) -0.0031(13) -0.0048(14)
C5 0.0299(18) 0.0366(18) 0.0296(18) 0.0036(14) 0.0012(14) -0.0024(15)
C6 0.045(2) 0.048(2) 0.048(2) 0.0194(19) 0.0133(19) 0.0130(18)
C7 0.0225(18) 0.057(3) 0.065(3) 0.024(2) -0.0013(18) 0.0010(17)
C8 0.0269(19) 0.061(3) 0.059(3) 0.028(2) 0.0040(18) -0.0010(18)
C9 0.0252(17) 0.0233(16) 0.0397(19) -0.0042(14) 0.0107(14) -0.0054(13)
C10 0.038(2) 0.045(2) 0.034(2) -0.0054(16) 0.0022(16) -0.0131(17)
C11 0.050(2) 0.044(2) 0.054(3) -0.0186(19) 0.024(2) -0.0113(19)
C12 0.0197(15) 0.0218(15) 0.0314(17) 0.0075(13) 0.0024(13) 0.0047(12)
C13 0.0190(15) 0.0307(17) 0.0326(18) 0.0133(14) 0.0031(13) 0.0001(13)
C14 0.038(2) 0.038(2) 0.064(3) 0.0090(19) 0.016(2) -0.0088(17)
C15 0.053(3) 0.057(3) 0.050(3) 0.014(2) 0.002(2) -0.032(2)
C16 0.041(2) 0.050(2) 0.055(3) 0.000(2) 0.0010(19) -0.0245(19)
C17 0.0288(17) 0.0304(17) 0.0303(18) 0.0010(14) -0.0004(14) 0.0027(14)
C18 0.043(2) 0.039(2) 0.045(2) 0.0108(17) -0.0004(18) 0.0101(17)
C19 0.036(2) 0.037(2) 0.073(3) 0.000(2) -0.003(2) 0.0080(17)
C20 0.046(2) 0.0268(18) 0.062(3) -0.0122(17) 0.015(2) -0.0051(16)
C21 0.037(2) 0.0327(18) 0.0350(19) -0.0046(15) 0.0048(16) -0.0095(15)
C22 0.071(3) 0.0284(19) 0.037(2) -0.0065(16) -0.003(2) -0.0065(19)
B1 0.0227(18) 0.0238(17) 0.0308(19) 0.0043(14) -0.0001(15) -0.0022(14)
B2 0.037(2) 0.0243(17) 0.0213(18) 0.0028(14) 0.0088(15) 0.0031(15)
C26 0.0244(16) 0.0172(14) 0.0246(16) -0.0019(11) 0.0009(12) -0.0044(12)
C27 0.0238(16) 0.0270(16) 0.0324(18) 0.0000(13) 0.0032(13) 0.0003(13)
C28 0.0305(18) 0.0394(19) 0.0272(17) 0.0002(14) 0.0093(14) -0.0050(15)
C29 0.0341(19) 0.0317(17) 0.0255(17) 0.0057(13) -0.0019(14) -0.0079(14)
C30 0.0245(17) 0.0333(18) 0.0313(18) 0.0060(14) -0.0009(14) -0.0013(14)
C31 0.0217(16) 0.0271(16) 0.0296(17) 0.0028(13) 0.0036(13) -0.0043(12)
C32 0.0275(17) 0.0253(16) 0.0308(17) 0.0118(13) 0.0000(14) -0.0005(13)
C33 0.0321(19) 0.0396(19) 0.036(2) 0.0089(16) 0.0043(15) -0.0066(15)
C34 0.033(2) 0.052(2) 0.046(2) 0.0171(19) 0.0131(17) -0.0073(17)
C35 0.054(3) 0.046(2) 0.042(2) 0.0183(18) 0.0242(19) 0.0041(19)
C36 0.057(3) 0.0334(19) 0.0296(19) 0.0096(15) 0.0107(17) 0.0002(17)
C37 0.0364(19) 0.0292(17) 0.0324(18) 0.0095(14) -0.0007(15) -0.0026(14)
C38 0.0244(16) 0.0286(16) 0.0281(17) 0.0050(13) 0.0031(13) -0.0035(13)
C39 0.0311(18) 0.0296(17) 0.0342(19) 0.0023(14) 0.0006(15) -0.0059(14)
C40 0.0331(19) 0.0367(19) 0.0338(19) -0.0006(15) 0.0032(15) -0.0133(15)
C41 0.0232(17) 0.054(2) 0.0287(18) 0.0058(16) 0.0006(14) -0.0079(15)
C42 0.0276(19) 0.045(2) 0.046(2) 0.0149(17) -0.0017(16) 0.0004(16)
C43 0.0258(18) 0.0307(18) 0.051(2) 0.0122(16) 0.0009(16) -0.0042(14)
C44 0.0184(15) 0.0241(16) 0.046(2) 0.0042(14) 0.0012(14) -0.0013(12)
C45 0.0266(18) 0.0269(17) 0.053(2) 0.0096(16) -0.0060(16) -0.0046(14)
C46 0.0255(18) 0.0266(18) 0.076(3) 0.0133(18) 0.0010(18) -0.0026(14)
C47 0.0248(18) 0.0208(17) 0.090(3) -0.0028(18) 0.0168(19) -0.0028(14)
C48 0.033(2) 0.0332(19) 0.067(3) -0.0153(18) 0.0253(19) -0.0125(16)
C49 0.0273(18) 0.0257(17) 0.052(2) -0.0021(15) 0.0132(16) -0.0075(14)
C50 0.0338(18) 0.0308(17) 0.0263(17) 0.0056(13) 0.0108(14) 0.0035(14)
C51 0.0339(18) 0.0300(17) 0.0252(17) 0.0023(13) -0.0009(14) -0.0069(14)
C52 0.056(3) 0.049(2) 0.0223(18) 0.0020(16) -0.0053(17) -0.0128(19)
C53 0.043(2) 0.052(2) 0.032(2) 0.0196(17) -0.0019(17) -0.0024(18)
C54 0.080(3) 0.037(2) 0.052(3) 0.0189(19) 0.026(2) 0.019(2)
C55 0.098(4) 0.038(2) 0.034(2) 0.0112(17) 0.031(2) 0.025(2)
C56 0.0362(18) 0.0201(15) 0.0240(16) 0.0008(12) 0.0083(14) 0.0000(13)
C57 0.041(2) 0.044(2) 0.0240(17) 0.0058(15) 0.0072(15) 0.0097(16)
C58 0.038(2) 0.051(2) 0.036(2) 0.0076(17) 0.0088(16) 0.0106(17)
C59 0.046(2) 0.041(2) 0.0319(19) 0.0043(15) 0.0188(17) 0.0077(17)
C60 0.043(2) 0.0364(19) 0.0242(17) -0.0027(14) 0.0087(15) -0.0006(16)
C61 0.0347(18) 0.0240(15) 0.0271(17) -0.0021(13) 0.0066(14) -0.0021(13)
C62 0.042(2) 0.0256(16) 0.0259(17) -0.0027(13) 0.0134(15) -0.0020(14)
C63 0.062(3) 0.040(2) 0.042(2) 0.0028(17) 0.013(2) -0.0138(19)
C64 0.065(3) 0.055(3) 0.061(3) -0.001(2) 0.017(2) -0.030(2)
C65 0.046(2) 0.058(3) 0.052(3) -0.011(2) 0.015(2) -0.021(2)
C66 0.037(2) 0.044(2) 0.033(2) -0.0103(16) 0.0084(16) 0.0011(16)
C67 0.0348(19) 0.0279(17) 0.0312(18) -0.0057(14) 0.0127(15) -0.0023(14)
C68 0.0326(17) 0.0254(15) 0.0168(15) 0.0030(12) 0.0043(13) 0.0021(13)
C69 0.0326(18) 0.0275(16) 0.0257(17) 0.0013(13) 0.0083(14) -0.0022(13)
C70 0.040(2) 0.0255(16) 0.0307(18) -0.0007(13) 0.0115(15) 0.0028(14)
C71 0.047(2) 0.0233(16) 0.0346(19) -0.0031(14) 0.0028(16) -0.0020(15)
C72 0.0349(19) 0.0311(18) 0.039(2) 0.0014(15) 0.0002(16) -0.0054(15)
C73 0.0312(18) 0.0304(17) 0.0268(17) 0.0022(13) 0.0027(14) 0.0034(14)

loop_
_atom_type_symbol
_atom_type_description
_atom_type_scat_dispersion_real
_atom_type_scat_dispersion_imag
_atom_type_scat_source
C C 0.0033 0.0016 'International Tables Vol C Tables 4.2.6.8 and 6.1.1.4'
H H 0.0000 0.0000 'International Tables Vol C Tables 4.2.6.8 and 6.1.1.4'
B B 0.0013 0.0007 'International Tables Vol C Tables 4.2.6.8 and 6.1.1.4'
N N 0.0061 0.0033 'International Tables Vol C Tables 4.2.6.8 and 6.1.1.4'
Fe Fe 0.3463 0.8444 'International Tables Vol C Tables 4.2.6.8 and 6.1.1.4'

loop_
_geom_angle_atom_site_label_1
_geom_angle_atom_site_label_2
_geom_angle_atom_site_label_3
_geom_angle
N10 Fe1 N9 80.27(13)
N10 Fe1 N1 92.14(13)
N9 Fe1 N1 94.43(11)
N10 Fe1 N4 97.42(14)
N9 Fe1 N4 174.86(12)
N1 Fe1 N4 81.03(11)
N10 Fe1 N8 94.97(14)
N9 Fe1 N8 90.86(12)
N1 Fe1 N8 171.77(12)
N4 Fe1 N8 93.92(12)
N10 Fe1 N5 172.38(13)
N9 Fe1 N5 94.71(10)
N1 Fe1 N5 93.97(10)
N4 Fe1 N5 88.04(12)
N8 Fe1 N5 79.29(11)
C4 N1 C1 118.8(3)
C4 N1 Fe1 115.6(2)
C1 N1 Fe1 125.2(2)
C4 N2 C3 117.2(3)
C4 N2 H2 121.4
C3 N2 H2 121.4
C5 N3 C6 121.0(3)
C5 N3 H3 119.5
C6 N3 H3 119.5
C5 N4 C8 118.7(3)
C5 N4 Fe1 113.6(2)
C8 N4 Fe1 127.1(2)
C12 N5 C9 118.2(3)
C12 N5 Fe1 116.2(2)
C9 N5 Fe1 125.2(2)
C12 N6 C11 120.5(3)
C12 N6 H6 119.8
C11 N6 H6 119.8
C13 N7 C14 121.8(3)
C13 N7 H7 119.1
C14 N7 H7 119.1
C13 N8 C16 117.5(3)
C13 N8 Fe1 116.6(2)
C16 N8 Fe1 125.7(3)
C17 N9 C21 115.2(3)
C17 N9 Fe1 129.1(2)
C21 N9 Fe1 115.7(2)
C22 N10 C23A 110.0(6)
C22 N10 C23B 122.4(4)
C22 N10 Fe1 116.6(3)
C23A N10 Fe1 130.7(5)
C23B N10 Fe1 120.6(4)
N1 C1 C2 112.2(3)
N1 C1 H1A 109.2
C2 C1 H1A 109.2
N1 C1 H1B 109.2
C2 C1 H1B 109.2
H1A C1 H1B 107.9
C3 C2 C1 108.5(3)
C3 C2 H2A 110.0
C1 C2 H2A 110.0
C3 C2 H2B 110.0
C1 C2 H2B 110.0
H2A C2 H2B 108.4
N2 C3 C2 111.2(3)
N2 C3 H3A 109.4
C2 C3 H3A 109.4
N2 C3 H3B 109.4
C2 C3 H3B 109.4
H3A C3 H3B 108.0
N1 C4 N2 127.5(3)
N1 C4 C5 113.0(3)
N2 C4 C5 119.4(3)
N4 C5 N3 124.9(3)
N4 C5 C4 115.6(3)
N3 C5 C4 119.5(3)
N3 C6 C7 108.3(3)
N3 C6 H6A 110.0
C7 C6 H6A 110.0
N3 C6 H6B 110.0
C7 C6 H6B 110.0
H6A C6 H6B 108.4
C6 C7 C8 108.9(3)
C6 C7 H7A 109.9
C8 C7 H7A 109.9
C6 C7 H7B 109.9
C8 C7 H7B 109.9
H7A C7 H7B 108.3
N4 C8 C7 110.7(3)
N4 C8 H8A 109.5
C7 C8 H8A 109.5
N4 C8 H8B 109.5
C7 C8 H8B 109.5
H8A C8 H8B 108.1
N5 C9 C10 113.8(3)
N5 C9 H9A 108.8
C10 C9 H9A 108.8
N5 C9 H9B 108.8
C10 C9 H9B 108.8
H9A C9 H9B 107.7
C11 C10 C9 112.5(3)
C11 C10 H10A 109.1
C9 C10 H10A 109.1
C11 C10 H10B 109.1
C9 C10 H10B 109.1
H10A C10 H10B 107.8
N6 C11 C10 110.3(3)
N6 C11 H11A 109.6
C10 C11 H11A 109.6
N6 C11 H11B 109.6
C10 C11 H11B 109.6
H11A C11 H11B 108.1
N5 C12 N6 126.1(3)
N5 C12 C13 113.8(3)
N6 C12 C13 120.1(3)
N8 C13 N7 125.8(3)
N8 C13 C12 113.7(3)
N7 C13 C12 120.5(3)
C15 C14 N7 108.1(3)
C15 C14 H14A 110.1
N7 C14 H14A 110.1
C15 C14 H14B 110.1
N7 C14 H14B 110.1
H14A C14 H14B 108.4
C14 C15 C16 114.5(4)
C14 C15 H15A 108.6
C16 C15 H15A 108.6
C14 C15 H15B 108.6
C16 C15 H15B 108.6
H15A C15 H15B 107.6
N8 C16 C15 111.9(4)
N8 C16 H16A 109.2
C15 C16 H16A 109.2
N8 C16 H16B 109.2
C15 C16 H16B 109.2
H16A C16 H16B 107.9
N9 C17 C18 122.6(3)
N9 C17 H17 118.7
C18 C17 H17 118.7
C19 C18 C17 120.0(4)
C19 C18 H18 120.0
C17 C18 H18 120.0
C18 C19 C20 119.0(4)
C18 C19 H19 120.5
C20 C19 H19 120.5
C21 C20 C19 119.0(4)
C21 C20 H20 120.5
C19 C20 H20 120.5
C20 C21 N9 123.9(3)
C20 C21 C22 124.7(3)
N9 C21 C22 111.4(3)
N10 C22 C21 116.0(3)
N10 C22 H22A 122.0
C21 C22 H22A 122.0
N10 C22 H22B 122.0
C21 C22 H22B 122.0
N10 C23A C25A 114.9(10)
N10 C23A C24A 118.9(10)
C25A C23A C24A 107.4(11)
N10 C23A H23A 104.7
C25A C23A H23A 104.7
C24A C23A H23A 104.7
C24B C23B N10 103.0(6)
C24B C23B C25B 110.6(6)
N10 C23B C25B 112.0(5)
C24B C23B H23B 110.4
N10 C23B H23B 110.4
C25B C23B H23B 110.4
C23B C24B H24D 109.5
C23B C24B H24E 109.5
H24D C24B H24E 109.5
C23B C24B H24F 109.5
H24D C24B H24F 109.5
H24E C24B H24F 109.5
C23B C25B H25D 109.5
C23B C25B H25E 109.5
H25D C25B H25E 109.5
C23B C25B H25F 109.5
H25D C25B H25F 109.5
H25E C25B H25F 109.5
C44 B1 C26 108.9(3)
C44 B1 C32 108.1(3)
C26 B1 C32 110.5(3)
C44 B1 C38 111.2(3)
C26 B1 C38 109.8(3)
C32 B1 C38 108.3(3)
C68 B2 C50 107.8(3)
C68 B2 C62 110.8(3)
C50 B2 C62 108.5(3)
C68 B2 C56 109.2(3)
C50 B2 C56 109.5(3)
C62 B2 C56 110.9(3)
C31 C26 C27 114.7(3)
C31 C26 B1 123.5(3)
C27 C26 B1 121.8(3)
C28 C27 C26 123.2(3)
C28 C27 H27 118.4
C26 C27 H27 118.4
C29 C28 C27 120.3(3)
C29 C28 H28 119.9
C27 C28 H28 119.9
C28 C29 C30 118.6(3)
C28 C29 H29 120.7
C30 C29 H29 120.7
C29 C30 C31 120.2(3)
C29 C30 H30 119.9
C31 C30 H30 119.9
C30 C31 C26 123.1(3)
C30 C31 H31 118.5
C26 C31 H31 118.5
C37 C32 C33 115.2(3)
C37 C32 B1 124.3(3)
C33 C32 B1 120.4(3)
C34 C33 C32 122.6(4)
C34 C33 H33 118.7
C32 C33 H33 118.7
C35 C34 C33 120.3(4)
C35 C34 H34 119.9
C33 C34 H34 119.9
C36 C35 C34 118.8(4)
C36 C35 H35 120.6
C34 C35 H35 120.6
C35 C36 C37 120.3(4)
C35 C36 H36 119.8
C37 C36 H36 119.8
C36 C37 C32 122.6(3)
C36 C37 H37 118.7
C32 C37 H37 118.7
C43 C38 C39 113.9(3)
C43 C38 B1 123.5(3)
C39 C38 B1 122.4(3)
C40 C39 C38 123.3(3)
C40 C39 H39 118.3
C38 C39 H39 118.3
C41 C40 C39 120.2(3)
C41 C40 H40 119.9
C39 C40 H40 119.9
C42 C41 C40 118.6(3)
C42 C41 H41 120.7
C40 C41 H41 120.7
C41 C42 C43 120.6(3)
C41 C42 H42 119.7
C43 C42 H42 119.7
C42 C43 C38 123.3(3)
C42 C43 H43 118.3
C38 C43 H43 118.3
C49 C44 C45 115.2(3)
C49 C44 B1 123.8(3)
C45 C44 B1 121.0(3)
C46 C45 C44 122.5(4)
C46 C45 H45 118.8
C44 C45 H45 118.8
C47 C46 C45 120.3(4)
C47 C46 H46 119.9
C45 C46 H46 119.9
C48 C47 C46 119.2(3)
C48 C47 H47 120.4
C46 C47 H47 120.4
C47 C48 C49 120.0(4)
C47 C48 H48 120.0
C49 C48 H48 120.0
C44 C49 C48 122.7(4)
C44 C49 H49 118.6
C48 C49 H49 118.6
C51 C50 C55 114.9(3)
C51 C50 B2 124.6(3)
C55 C50 B2 120.3(3)
C50 C51 C52 122.3(3)
C50 C51 H51 118.8
C52 C51 H51 118.8
C53 C52 C51 120.9(4)
C53 C52 H52 119.6
C51 C52 H52 119.6
C52 C53 C54 118.9(3)
C52 C53 H53 120.5
C54 C53 H53 120.5
C55 C54 C53 119.4(4)
C55 C54 H54 120.3
C53 C54 H54 120.3
C54 C55 C50 123.6(4)
C54 C55 H55 118.2
C50 C55 H55 118.2
C57 C56 C61 114.5(3)
C57 C56 B2 121.3(3)
C61 C56 B2 124.1(3)
C58 C57 C56 123.2(3)
C58 C57 H57 118.4
C56 C57 H57 118.4
C59 C58 C57 119.9(4)
C59 C58 H58 120.0
C57 C58 H58 120.0
C60 C59 C58 119.0(3)
C60 C59 H59 120.5
C58 C59 H59 120.5
C59 C60 C61 120.3(3)
C59 C60 H60 119.9
C61 C60 H60 119.9
C60 C61 C56 123.0(3)
C60 C61 H61 118.5
C56 C61 H61 118.5
C67 C62 C63 113.9(3)
C67 C62 B2 121.9(3)
C63 C62 B2 124.2(3)
C64 C63 C62 123.2(4)
C64 C63 H63 118.4
C62 C63 H63 118.4
C65 C64 C63 120.6(4)
C65 C64 H64 119.7
C63 C64 H64 119.7
C64 C65 C66 118.8(4)
C64 C65 H65 120.6
C66 C65 H65 120.6
C65 C66 C67 120.2(4)
C65 C66 H66 119.9
C67 C66 H66 119.9
C66 C67 C62 123.3(3)
C66 C67 H67 118.4
C62 C67 H67 118.4
C73 C68 C69 115.2(3)
C73 C68 B2 123.0(3)
C69 C68 B2 121.4(3)
C70 C69 C68 122.9(3)
C70 C69 H69 118.5
C68 C69 H69 118.5
C71 C70 C69 119.9(3)
C71 C70 H70 120.1
C69 C70 H70 120.1
C72 C71 C70 119.3(3)
C72 C71 H71 120.4
C70 C71 H71 120.4
C71 C72 C73 120.0(3)
C71 C72 H72 120.0
C73 C72 H72 120.0
C72 C73 C68 122.8(3)
C72 C73 H73 118.6
C68 C73 H73 118.6

loop_
_geom_bond_atom_site_label_1
_geom_bond_atom_site_label_2
_geom_bond_distance
Fe1 N10 1.949(3)
Fe1 N9 1.951(3)
Fe1 N1 1.970(3)
Fe1 N4 1.981(3)
Fe1 N8 1.983(3)
Fe1 N5 1.984(3)
N1 C4 1.301(4)
N1 C1 1.464(4)
N2 C4 1.341(4)
N2 C3 1.451(5)
N2 H2 0.8800
N3 C5 1.357(5)
N3 C6 1.473(5)
N3 H3 0.8800
N4 C5 1.291(4)
N4 C8 1.459(5)
N5 C12 1.301(4)
N5 C9 1.466(4)
N6 C12 1.333(4)
N6 C11 1.457(5)
N6 H6 0.8800
N7 C13 1.347(4)
N7 C14 1.454(5)
N7 H7 0.8800
N8 C13 1.298(5)
N8 C16 1.481(5)
N9 C17 1.371(4)
N9 C21 1.375(4)
N10 C22 1.291(5)
N10 C23A 1.454(12)
N10 C23B 1.513(8)
C1 C2 1.553(5)
C1 H1A 0.9900
C1 H1B 0.9900
C2 C3 1.499(5)
C2 H2A 0.9900
C2 H2B 0.9900
C3 H3A 0.9900
C3 H3B 0.9900
C4 C5 1.496(5)
C6 C7 1.500(6)
C6 H6A 0.9900
C6 H6B 0.9900
C7 C8 1.541(5)
C7 H7A 0.9900
C7 H7B 0.9900
C8 H8A 0.9900
C8 H8B 0.9900
C9 C10 1.485(5)
C9 H9A 0.9900
C9 H9B 0.9900
C10 C11 1.485(5)
C10 H10A 0.9900
C10 H10B 0.9900
C11 H11A 0.9900
C11 H11B 0.9900
C12 C13 1.482(4)
C14 C15 1.450(6)
C14 H14A 0.9900
C14 H14B 0.9900
C15 C16 1.513(6)
C15 H15A 0.9900
C15 H15B 0.9900
C16 H16A 0.9900
C16 H16B 0.9900
C17 C18 1.394(5)
C17 H17 0.9500
C18 C19 1.357(6)
C18 H18 0.9500
C19 C20 1.382(6)
C19 H19 0.9500
C20 C21 1.374(5)
C20 H20 0.9500
C21 C22 1.444(5)
C22 H22A 0.9500
C22 H22B 0.9300
C23A C25A 1.460(13)
C23A C24A 1.538(14)
C23A H23A 1.0000
C24A H24A 0.9800
C24A H24B 0.9800
C24A H24C 0.9800
C25A H25A 0.9800
C25A H25B 0.9800
C25A H25C 0.9800
C23B C24B 1.504(10)
C23B C25B 1.535(9)
C23B H23B 1.0000
C24B H24D 0.9800
C24B H24E 0.9800
C24B H24F 0.9800
C25B H25D 0.9800
C25B H25E 0.9800
C25B H25F 0.9800
B1 C44 1.647(5)
B1 C26 1.651(5)
B1 C32 1.652(5)
B1 C38 1.661(5)
B2 C68 1.650(5)
B2 C50 1.651(5)
B2 C62 1.653(5)
B2 C56 1.653(5)
C26 C31 1.399(4)
C26 C27 1.403(5)
C27 C28 1.388(5)
C27 H27 0.9500
C28 C29 1.385(5)
C28 H28 0.9500
C29 C30 1.386(5)
C29 H29 0.9500
C30 C31 1.394(5)
C30 H30 0.9500
C31 H31 0.9500
C32 C37 1.397(5)
C32 C33 1.404(5)
C33 C34 1.391(5)
C33 H33 0.9500
C34 C35 1.384(6)
C34 H34 0.9500
C35 C36 1.379(6)
C35 H35 0.9500
C36 C37 1.395(5)
C36 H36 0.9500
C37 H37 0.9500
C38 C43 1.397(5)
C38 C39 1.408(5)
C39 C40 1.393(5)
C39 H39 0.9500
C40 C41 1.379(5)
C40 H40 0.9500
C41 C42 1.372(5)
C41 H41 0.9500
C42 C43 1.395(5)
C42 H42 0.9500
C43 H43 0.9500
C44 C49 1.392(5)
C44 C45 1.413(5)
C45 C46 1.388(5)
C45 H45 0.9500
C46 C47 1.380(6)
C46 H46 0.9500
C47 C48 1.379(6)
C47 H47 0.9500
C48 C49 1.401(5)
C48 H48 0.9500
C49 H49 0.9500
C50 C51 1.393(5)
C50 C55 1.403(5)
C51 C52 1.395(5)
C51 H51 0.9500
C52 C53 1.372(6)
C52 H52 0.9500
C53 C54 1.386(6)
C53 H53 0.9500
C54 C55 1.385(5)
C54 H54 0.9500
C55 H55 0.9500
C56 C57 1.402(5)
C56 C61 1.406(5)
C57 C58 1.392(5)
C57 H57 0.9500
C58 C59 1.386(5)
C58 H58 0.9500
C59 C60 1.376(5)
C59 H59 0.9500
C60 C61 1.392(5)
C60 H60 0.9500
C61 H61 0.9500
C62 C67 1.403(5)
C62 C63 1.406(5)
C63 C64 1.398(6)
C63 H63 0.9500
C64 C65 1.367(7)
C64 H64 0.9500
C65 C66 1.377(6)
C65 H65 0.9500
C66 C67 1.400(5)
C66 H66 0.9500
C67 H67 0.9500
C68 C73 1.401(5)
C68 C69 1.403(5)
C69 C70 1.394(5)
C69 H69 0.9500
C70 C71 1.386(5)
C70 H70 0.9500
C71 C72 1.382(5)
C71 H71 0.9500
C72 C73 1.396(5)
C72 H72 0.9500
C73 H73 0.9500
